data_4345562
loop_
_publ_author_name
'Enakieva, Yulia Yu'
'Volostnykh, Marina V.'
'Nefedov, Sergey E.'
'Kirakosyan, Gayane A.'
'Gorbunova, Yulia G.'
'Tsivadze, Aslan Yu'
'Bessmertnykh-Lemeune, Alla G'
'Stern, Christine'
'Guilard, Roger'

_publ_section_title
;
 Gallium(III) and Indium(III) Complexes with meso-Monophosphorylated
 Porphyrins: Synthesis and Structure. A First Example of Dimers Formed by
 the Self-Assembly of meso-Porphyrinylphosphonic Acid Monoester.
;
_journal_issue 5
_journal_name_full 'Inorganic chemistry'
_journal_page_first 3055
_journal_page_last 3070
_journal_paper_doi 10.1021/acs.inorgchem.6b03160
_journal_volume 56
_journal_year 2017
_chemical_formula_sum 'C82 H70 Cl8 In2 N8 O14 P2'
_chemical_formula_weight 1966.64
_space_group_crystal_system triclinic
_space_group_IT_number 2
_space_group_name_Hall '-P 1'
_space_group_name_H-M_alt 'P -1'
_symmetry_space_group_name_Hall '-P 1'
_symmetry_space_group_name_H-M 'P -1'
_atom_sites_solution_hydrogens geom
_audit_creation_method SHELXL-2014/7
_cell_angle_alpha 98.088(7)
_cell_angle_beta 114.435(6)
_cell_angle_gamma 90.425(7)
_cell_formula_units_Z 1
_cell_length_a 12.878(5)
_cell_length_b 12.999(5)
_cell_length_c 14.300(6)
_cell_measurement_reflns_used 955
_cell_measurement_temperature 150(2)
_cell_measurement_theta_max 18.15
_cell_measurement_theta_min 2.41
_cell_volume 2152.0(15)
_computing_structure_refinement 'SHELXL-2014/7 (Sheldrick, 2014)'
_diffrn_ambient_temperature 150(2)
_diffrn_measured_fraction_theta_full 0.997
_diffrn_measured_fraction_theta_max 0.996
_diffrn_measurement_device_type 'Bruker APEX-II CCD'
_diffrn_measurement_method '\f and \w scans'
_diffrn_radiation_type MoK\a
_diffrn_radiation_wavelength 0.71073
_diffrn_reflns_av_R_equivalents 0.1529
_diffrn_reflns_av_unetI/netI 0.2740
_diffrn_reflns_Laue_measured_fraction_full 0.997
_diffrn_reflns_Laue_measured_fraction_max 0.996
_diffrn_reflns_limit_h_max 17
_diffrn_reflns_limit_h_min -17
_diffrn_reflns_limit_k_max 17
_diffrn_reflns_limit_k_min -17
_diffrn_reflns_limit_l_max 18
_diffrn_reflns_limit_l_min -18
_diffrn_reflns_number 22212
_diffrn_reflns_point_group_measured_fraction_full 0.997
_diffrn_reflns_point_group_measured_fraction_max 0.996
_diffrn_reflns_theta_full 25.242
_diffrn_reflns_theta_max 27.998
_diffrn_reflns_theta_min 2.269
_exptl_absorpt_coefficient_mu 0.888
_exptl_absorpt_correction_T_max 0.785
_exptl_absorpt_correction_T_min 0.658
_exptl_absorpt_correction_type multi-scan
_exptl_absorpt_process_details sadabs
_exptl_crystal_colour red
_exptl_crystal_density_diffrn 1.517
_exptl_crystal_description prizm
_exptl_crystal_F_000 994
_exptl_crystal_size_max 0.140
_exptl_crystal_size_mid 0.120
_exptl_crystal_size_min 0.100
_refine_diff_density_max 0.927
_refine_diff_density_min -1.278
_refine_diff_density_rms 0.146
_refine_ls_extinction_coef 0.0066(8)
_refine_ls_extinction_expression Fc^*^=kFc[1+0.001xFc^2^\l^3^/sin(2\q)]^-1/4^
_refine_ls_extinction_method 'SHELXL-2014/7 (Sheldrick 2014'
_refine_ls_goodness_of_fit_ref 0.950
_refine_ls_hydrogen_treatment constr
_refine_ls_matrix_type full
_refine_ls_number_parameters 526
_refine_ls_number_reflns 10341
_refine_ls_number_restraints 0
_refine_ls_restrained_S_all 0.950
_refine_ls_R_factor_all 0.2159
_refine_ls_R_factor_gt 0.0797
_refine_ls_shift/su_max 0.001
_refine_ls_shift/su_mean 0.000
_refine_ls_structure_factor_coef Fsqd
_refine_ls_weighting_details 'w=1/[\s^2^(Fo^2^)+(0.0744P)^2^] where P=(Fo^2^+2Fc^2^)/3'
_refine_ls_weighting_scheme calc
_refine_ls_wR_factor_gt 0.1570
_refine_ls_wR_factor_ref 0.2147
_reflns_Friedel_coverage 0.000
_reflns_number_gt 4108
_reflns_number_total 10341
_reflns_threshold_expression 'I > 2\s(I)'
_cod_data_source_file ic6b03160_si_003.cif
_cod_data_source_block dimInCl
_cod_original_cell_volume 2152.1(16)
_cod_database_code 4345562
_shelx_shelxl_version_number 2014/7
_shelx_space_group_comment
;
The symmetry employed for this shelxl refinement is uniquely defined
by the following loop, which should always be used as a source of
symmetry information in preference to the above space-group names.
They are only intended as comments.
;
_shelx_estimated_absorpt_t_min 0.886
_shelx_estimated_absorpt_t_max 0.916

loop_
_space_group_symop_operation_xyz
'x, y, z'
'-x, -y, -z'

loop_
_atom_site_label
_atom_site_type_symbol
_atom_site_fract_x
_atom_site_fract_y
_atom_site_fract_z
_atom_site_U_iso_or_equiv
_atom_site_adp_type
_atom_site_occupancy
_atom_site_site_symmetry_order
_atom_site_calc_flag
_atom_site_refinement_flags_posn
_atom_site_refinement_flags_adp
In1 In 1.70146(6) -0.17337(5) 0.60832(5) 0.0296(2) Uani 1 1 d . .
P1 P 1.4108(2) -0.14578(18) 0.60316(18) 0.0303(6) Uani 1 1 d . .
Cl1 Cl 1.8977(2) -0.1774(2) 0.6133(2) 0.0476(7) Uani 1 1 d . .
Cl2 Cl 1.8896(2) -0.1004(2) 0.3906(2) 0.0540(7) Uani 1 1 d . .
Cl3 Cl 2.0043(3) -0.1184(2) 0.2513(3) 0.0675(9) Uani 1 1 d . .
Cl4 Cl 1.7980(3) -0.0071(2) 0.2027(2) 0.0620(8) Uani 1 1 d . .
O1 O 1.5085(5) -0.1976(4) 0.5942(5) 0.0358(16) Uani 1 1 d . .
O2 O 1.3044(5) -0.2275(4) 0.5518(5) 0.0345(15) Uani 1 1 d . .
O3 O 1.4266(5) -0.1087(4) 0.7183(5) 0.0380(16) Uani 1 1 d . .
O4 O 1.9776(6) 0.3624(6) 1.2393(5) 0.055(2) Uani 1 1 d . .
O5 O 1.8091(6) 0.3360(6) 1.2448(5) 0.057(2) Uani 1 1 d . .
O7 O 1.4574(8) -0.6874(5) -0.0457(5) 0.062(2) Uani 1 1 d . .
O8 O 1.2906(8) -0.6116(6) -0.0761(6) 0.062(2) Uani 1 1 d . .
N1 N 1.6912(6) -0.0095(5) 0.6434(5) 0.0279(17) Uani 1 1 d . .
N2 N 1.7443(6) -0.1832(6) 0.7686(5) 0.0293(18) Uani 1 1 d . .
N3 N 1.6719(6) -0.3373(5) 0.5715(5) 0.0275(17) Uani 1 1 d . .
N4 N 1.6168(6) -0.1604(5) 0.4478(5) 0.0280(17) Uani 1 1 d . .
C1 C 1.6603(8) 0.0590(6) 0.5720(7) 0.028(2) Uani 1 1 d . .
C1S C 1.9238(9) -0.0388(9) 0.3046(8) 0.052(3) Uani 1 1 d . .
H1SA H 1.9713 0.0273 0.3440 0.062 Uiso 1 1 calc R U
C2 C 1.6722(8) 0.1625(6) 0.6280(7) 0.031(2) Uani 1 1 d . .
H2A H 1.6560 0.2246 0.5982 0.037 Uiso 1 1 calc R U
C3 C 1.7105(7) 0.1564(6) 0.7309(7) 0.029(2) Uani 1 1 d . .
H3A H 1.7262 0.2130 0.7858 0.035 Uiso 1 1 calc R U
C4 C 1.7231(7) 0.0461(6) 0.7409(6) 0.025(2) Uani 1 1 d . .
C5 C 1.7595(7) 0.0059(7) 0.8343(7) 0.030(2) Uani 1 1 d . .
C6 C 1.7909(8) 0.0839(7) 0.9329(6) 0.031(2) Uani 1 1 d . .
C7 C 1.7057(8) 0.1349(7) 0.9544(7) 0.038(2) Uani 1 1 d . .
H7A H 1.6274 0.1187 0.9085 0.045 Uiso 1 1 calc R U
C8 C 1.7367(8) 0.2096(7) 1.0434(7) 0.037(2) Uani 1 1 d . .
H8A H 1.6785 0.2431 1.0579 0.044 Uiso 1 1 calc R U
C9 C 1.8488(8) 0.2357(7) 1.1103(7) 0.033(2) Uani 1 1 d . .
C10 C 1.8737(9) 0.3164(8) 1.2041(7) 0.040(3) Uani 1 1 d . .
C11 C 2.0151(9) 0.4372(9) 1.3374(8) 0.062(3) Uani 1 1 d . .
H11A H 2.0928 0.4667 1.3566 0.093 Uiso 1 1 calc R U
H11B H 1.9630 0.4933 1.3276 0.093 Uiso 1 1 calc R U
H11C H 2.0144 0.4010 1.3928 0.093 Uiso 1 1 calc R U
C12 C 1.9314(9) 0.1869(8) 1.0876(8) 0.045(3) Uani 1 1 d . .
H12A H 2.0095 0.2050 1.1331 0.054 Uiso 1 1 calc R U
C13 C 1.9043(9) 0.1116(8) 0.9997(7) 0.045(3) Uani 1 1 d . .
H13A H 1.9635 0.0793 0.9857 0.054 Uiso 1 1 calc R U
C14 C 1.7694(7) -0.0998(7) 0.8472(7) 0.029(2) Uani 1 1 d . .
C15 C 1.7970(8) -0.1430(7) 0.9435(7) 0.033(2) Uani 1 1 d . .
H15A H 1.8178 -0.1044 1.0110 0.040 Uiso 1 1 calc R U
C16 C 1.7873(8) -0.2488(7) 0.9182(7) 0.038(2) Uani 1 1 d . .
H16A H 1.8001 -0.2974 0.9650 0.045 Uiso 1 1 calc R U
C17 C 1.7541(8) -0.2739(7) 0.8078(7) 0.033(2) Uani 1 1 d . .
C18 C 1.7339(8) -0.3740(7) 0.7501(7) 0.038(2) Uani 1 1 d . .
H18A H 1.7502 -0.4293 0.7898 0.045 Uiso 1 1 calc R U
C19 C 1.6933(8) -0.4047(6) 0.6423(7) 0.030(2) Uani 1 1 d . .
C20 C 1.6671(9) -0.5115(7) 0.5869(8) 0.042(3) Uani 1 1 d . .
H20A H 1.6763 -0.5733 0.6172 0.051 Uiso 1 1 calc R U
C21 C 1.6273(9) -0.5060(7) 0.4841(8) 0.040(3) Uani 1 1 d . .
H21A H 1.6018 -0.5630 0.4286 0.048 Uiso 1 1 calc R U
C22 C 1.6308(8) -0.3956(6) 0.4750(7) 0.029(2) Uani 1 1 d . .
C23 C 1.5907(8) -0.3525(6) 0.3799(7) 0.029(2) Uani 1 1 d . .
C24 C 1.5433(9) -0.4262(7) 0.2796(7) 0.035(2) Uani 1 1 d . .
C25 C 1.6056(10) -0.5010(7) 0.2521(8) 0.043(3) Uani 1 1 d . .
H25A H 1.6805 -0.5104 0.3009 0.052 Uiso 1 1 calc R U
C26 C 1.5609(10) -0.5632(7) 0.1541(8) 0.044(3) Uani 1 1 d . .
H26A H 1.6072 -0.6110 0.1355 0.052 Uiso 1 1 calc R U
C27 C 1.4499(11) -0.5554(7) 0.0847(9) 0.048(3) Uani 1 1 d . .
C28 C 1.4036(11) -0.6249(8) -0.0190(9) 0.049(3) Uani 1 1 d . .
C29 C 1.2356(11) -0.6793(10) -0.1749(9) 0.078(4) Uani 1 1 d . .
H29A H 1.1555 -0.6635 -0.2093 0.117 Uiso 1 1 calc R U
H29B H 1.2749 -0.6683 -0.2190 0.117 Uiso 1 1 calc R U
H29C H 1.2392 -0.7520 -0.1635 0.117 Uiso 1 1 calc R U
C30 C 1.3824(9) -0.4815(7) 0.1113(8) 0.045(3) Uani 1 1 d . .
H30A H 1.3059 -0.4752 0.0636 0.054 Uiso 1 1 calc R U
C31 C 1.4290(9) -0.4185(7) 0.2072(7) 0.039(2) Uani 1 1 d . .
H31A H 1.3837 -0.3691 0.2252 0.047 Uiso 1 1 calc R U
C32 C 1.5913(8) -0.2463(7) 0.3689(7) 0.032(2) Uani 1 1 d . .
C33 C 1.5610(8) -0.2068(6) 0.2725(7) 0.031(2) Uani 1 1 d . .
H33A H 1.5386 -0.2476 0.2058 0.038 Uiso 1 1 calc R U
C34 C 1.5698(8) -0.1019(7) 0.2932(7) 0.033(2) Uani 1 1 d . .
H34A H 1.5546 -0.0564 0.2433 0.040 Uiso 1 1 calc R U
C35 C 1.6062(7) -0.0701(6) 0.4037(7) 0.025(2) Uani 1 1 d . .
C36 C 1.6226(7) 0.0312(6) 0.4613(6) 0.026(2) Uani 1 1 d . .
H36A H 1.6068 0.0872 0.4225 0.031 Uiso 1 1 calc R U
C37 C 1.1918(8) -0.2044(7) 0.5471(9) 0.046(3) Uani 1 1 d . .
H37A H 1.1656 -0.1428 0.5122 0.055 Uiso 1 1 calc R U
H37B H 1.1957 -0.1886 0.6183 0.055 Uiso 1 1 calc R U
C38 C 1.1103(9) -0.2962(8) 0.4881(9) 0.058(3) Uani 1 1 d . .
H38A H 1.0360 -0.2838 0.4896 0.087 Uiso 1 1 calc R U
H38B H 1.1397 -0.3580 0.5198 0.087 Uiso 1 1 calc R U
H38C H 1.1012 -0.3074 0.4158 0.087 Uiso 1 1 calc R U
C39 C 1.4619(9) -0.1793(7) 0.7942(7) 0.041(3) Uani 1 1 d . .
H39A H 1.5261 -0.2183 0.7902 0.049 Uiso 1 1 calc R U
H39B H 1.3976 -0.2300 0.7804 0.049 Uiso 1 1 calc R U
C40 C 1.4988(9) -0.1154(8) 0.9002(7) 0.043(3) Uani 1 1 d . .
H40A H 1.5262 -0.1610 0.9532 0.065 Uiso 1 1 calc R U
H40B H 1.4337 -0.0797 0.9044 0.065 Uiso 1 1 calc R U
H40C H 1.5604 -0.0636 0.9120 0.065 Uiso 1 1 calc R U

loop_
_atom_site_aniso_label
_atom_site_aniso_U_11
_atom_site_aniso_U_22
_atom_site_aniso_U_33
_atom_site_aniso_U_23
_atom_site_aniso_U_13
_atom_site_aniso_U_12
In1 0.0437(5) 0.0232(4) 0.0230(4) 0.0039(3) 0.0150(3) 0.0032(3)
P1 0.0443(17) 0.0251(13) 0.0254(13) 0.0063(10) 0.0178(12) 0.0029(11)
Cl1 0.0497(17) 0.0481(16) 0.0477(16) 0.0088(13) 0.0227(14) 0.0000(13)
Cl2 0.0564(19) 0.0624(19) 0.0439(16) 0.0075(14) 0.0222(14) 0.0010(14)
Cl3 0.064(2) 0.076(2) 0.078(2) 0.0104(18) 0.0447(18) 0.0090(17)
Cl4 0.074(2) 0.070(2) 0.0542(19) 0.0211(16) 0.0344(17) 0.0214(17)
O1 0.041(4) 0.030(3) 0.043(4) 0.017(3) 0.020(3) 0.012(3)
O2 0.042(4) 0.029(3) 0.037(4) 0.005(3) 0.020(3) 0.002(3)
O3 0.058(5) 0.030(3) 0.028(4) 0.004(3) 0.021(3) -0.006(3)
O4 0.056(5) 0.057(5) 0.044(5) -0.013(4) 0.021(4) -0.009(4)
O5 0.060(5) 0.072(5) 0.041(4) -0.015(4) 0.029(4) -0.004(4)
O7 0.119(7) 0.040(4) 0.045(5) -0.004(4) 0.054(5) 0.004(5)
O8 0.090(7) 0.060(5) 0.038(5) -0.019(4) 0.039(5) -0.033(5)
N1 0.038(5) 0.026(4) 0.025(4) 0.004(3) 0.018(4) 0.003(3)
N2 0.034(5) 0.034(4) 0.026(4) 0.011(4) 0.017(4) 0.007(4)
N3 0.034(5) 0.019(4) 0.028(4) 0.004(3) 0.011(4) -0.005(3)
N4 0.038(5) 0.023(4) 0.022(4) 0.002(3) 0.012(4) 0.008(3)
C1 0.037(6) 0.025(5) 0.030(5) 0.002(4) 0.023(5) 0.000(4)
C1S 0.047(7) 0.062(7) 0.050(7) 0.019(6) 0.020(6) 0.003(6)
C2 0.050(6) 0.014(4) 0.031(5) 0.005(4) 0.019(5) 0.001(4)
C3 0.037(6) 0.024(5) 0.025(5) -0.002(4) 0.013(4) 0.000(4)
C4 0.023(5) 0.029(5) 0.016(4) -0.003(4) 0.005(4) 0.001(4)
C5 0.026(5) 0.039(5) 0.024(5) -0.002(4) 0.012(4) 0.002(4)
C6 0.042(6) 0.031(5) 0.018(5) 0.003(4) 0.011(4) 0.004(4)
C7 0.025(6) 0.048(6) 0.036(6) -0.001(5) 0.010(5) 0.005(5)
C8 0.042(7) 0.039(6) 0.029(5) -0.006(4) 0.017(5) 0.001(5)
C9 0.046(7) 0.034(5) 0.018(5) -0.003(4) 0.014(5) 0.000(5)
C10 0.045(7) 0.045(6) 0.024(5) -0.002(5) 0.012(5) 0.003(5)
C11 0.056(8) 0.079(9) 0.044(7) -0.023(6) 0.025(6) -0.011(6)
C12 0.043(7) 0.051(7) 0.033(6) -0.006(5) 0.010(5) 0.001(5)
C13 0.046(7) 0.049(6) 0.034(6) -0.006(5) 0.015(5) 0.003(5)
C14 0.031(6) 0.032(5) 0.029(5) 0.008(4) 0.016(4) 0.005(4)
C15 0.047(6) 0.040(6) 0.017(5) 0.003(4) 0.018(4) 0.010(5)
C16 0.049(7) 0.038(6) 0.033(6) 0.015(5) 0.021(5) 0.007(5)
C17 0.038(6) 0.035(5) 0.027(5) 0.005(4) 0.013(5) 0.002(4)
C18 0.054(7) 0.033(5) 0.034(6) 0.012(5) 0.023(5) 0.005(5)
C19 0.042(6) 0.023(5) 0.038(6) 0.015(4) 0.025(5) 0.001(4)
C20 0.056(7) 0.032(6) 0.034(6) -0.001(5) 0.015(5) -0.003(5)
C21 0.067(8) 0.019(5) 0.046(7) 0.000(4) 0.037(6) 0.001(5)
C22 0.036(6) 0.026(5) 0.029(5) 0.007(4) 0.017(4) 0.009(4)
C23 0.039(6) 0.018(4) 0.032(5) 0.003(4) 0.015(5) -0.006(4)
C24 0.052(7) 0.022(5) 0.036(6) 0.003(4) 0.025(5) -0.006(5)
C25 0.069(8) 0.031(5) 0.035(6) 0.006(5) 0.027(6) 0.000(5)
C26 0.075(9) 0.018(5) 0.048(7) -0.002(5) 0.038(6) 0.002(5)
C27 0.089(9) 0.025(5) 0.053(7) 0.001(5) 0.052(7) -0.012(6)
C28 0.075(9) 0.042(7) 0.040(7) 0.001(5) 0.035(7) -0.020(6)
C29 0.103(11) 0.085(10) 0.042(7) -0.013(7) 0.034(7) -0.043(8)
C30 0.066(8) 0.039(6) 0.032(6) -0.003(5) 0.025(6) -0.013(5)
C31 0.052(7) 0.032(5) 0.040(6) -0.005(5) 0.029(6) -0.006(5)
C32 0.032(6) 0.031(5) 0.032(5) 0.002(4) 0.014(4) 0.003(4)
C33 0.052(7) 0.024(5) 0.018(5) -0.002(4) 0.016(4) 0.000(4)
C34 0.049(6) 0.027(5) 0.027(5) 0.004(4) 0.019(5) 0.000(4)
C35 0.028(5) 0.022(5) 0.029(5) 0.006(4) 0.016(4) -0.002(4)
C36 0.042(6) 0.022(4) 0.019(5) 0.002(4) 0.018(4) 0.001(4)
C37 0.044(7) 0.037(6) 0.062(7) 0.005(5) 0.029(6) 0.009(5)
C38 0.046(7) 0.053(7) 0.069(8) -0.005(6) 0.022(6) -0.014(6)
C39 0.061(7) 0.032(5) 0.044(6) 0.022(5) 0.032(6) 0.008(5)
C40 0.051(7) 0.053(7) 0.033(6) 0.018(5) 0.022(5) 0.005(5)

loop_
_atom_type_symbol
_atom_type_description
_atom_type_scat_dispersion_real
_atom_type_scat_dispersion_imag
_atom_type_scat_source
C C 0.0033 0.0016 'International Tables Vol C Tables 4.2.6.8 and 6.1.1.4'
H H 0.0000 0.0000 'International Tables Vol C Tables 4.2.6.8 and 6.1.1.4'
N N 0.0061 0.0033 'International Tables Vol C Tables 4.2.6.8 and 6.1.1.4'
O O 0.0106 0.0060 'International Tables Vol C Tables 4.2.6.8 and 6.1.1.4'
P P 0.1023 0.0942 'International Tables Vol C Tables 4.2.6.8 and 6.1.1.4'
Cl Cl 0.1484 0.1585 'International Tables Vol C Tables 4.2.6.8 and 6.1.1.4'
In In -0.7276 1.3100 'International Tables Vol C Tables 4.2.6.8 and 6.1.1.4'

loop_
_geom_angle_atom_site_label_1
_geom_angle_atom_site_label_2
_geom_angle_atom_site_label_3
_geom_angle
_geom_angle_site_symmetry_3
N3 In1 N4 90.4(3) .
N3 In1 N1 166.4(3) .
N4 In1 N1 88.2(3) .
N3 In1 N2 89.7(3) .
N4 In1 N2 165.5(3) .
N1 In1 N2 88.4(3) .
N3 In1 O1 78.4(2) .
N4 In1 O1 83.6(2) .
N1 In1 O1 88.0(2) .
N2 In1 O1 82.2(2) .
N3 In1 Cl1 92.9(2) .
N4 In1 Cl1 95.6(2) .
N1 In1 Cl1 100.7(2) .
N2 In1 Cl1 98.9(2) .
O1 In1 Cl1 171.31(15) .
O1 P1 O2 107.3(4) .
O1 P1 O3 114.5(4) .
O2 P1 O3 106.5(3) .
O1 P1 C36 112.9(4) 2_856
O2 P1 C36 109.2(4) 2_856
O3 P1 C36 106.2(3) 2_856
P1 O1 In1 145.7(4) .
C37 O2 P1 123.0(5) .
C39 O3 P1 120.9(6) .
C10 O4 C11 116.0(8) .
C28 O8 C29 116.0(9) .
C4 N1 C1 108.8(7) .
C4 N1 In1 125.6(6) .
C1 N1 In1 125.4(5) .
C17 N2 C14 110.0(7) .
C17 N2 In1 124.4(6) .
C14 N2 In1 125.6(6) .
C22 N3 C19 107.5(7) .
C22 N3 In1 126.9(6) .
C19 N3 In1 125.5(6) .
C35 N4 C32 108.4(7) .
C35 N4 In1 127.1(6) .
C32 N4 In1 122.4(6) .
N1 C1 C2 107.8(7) .
N1 C1 C36 125.9(7) .
C2 C1 C36 126.2(8) .
Cl2 C1S Cl4 110.6(6) .
Cl2 C1S Cl3 111.3(6) .
Cl4 C1S Cl3 109.7(6) .
C3 C2 C1 108.4(7) .
C2 C3 C4 106.9(7) .
N1 C4 C5 126.7(8) .
N1 C4 C3 108.0(7) .
C5 C4 C3 125.3(7) .
C4 C5 C14 127.2(8) .
C4 C5 C6 116.8(8) .
C14 C5 C6 116.0(8) .
C13 C6 C7 118.7(8) .
C13 C6 C5 120.6(8) .
C7 C6 C5 120.5(8) .
C8 C7 C6 119.6(9) .
C9 C8 C7 121.6(9) .
C8 C9 C12 118.3(9) .
C8 C9 C10 117.8(9) .
C12 C9 C10 123.9(9) .
O5 C10 O4 123.5(9) .
O5 C10 C9 125.0(10) .
O4 C10 C9 111.4(9) .
C9 C12 C13 122.0(10) .
C6 C13 C12 119.7(9) .
N2 C14 C5 125.7(8) .
N2 C14 C15 106.7(7) .
C5 C14 C15 127.3(8) .
C16 C15 C14 107.3(8) .
C15 C16 C17 107.8(8) .
N2 C17 C18 125.6(8) .
N2 C17 C16 108.2(8) .
C18 C17 C16 126.2(9) .
C17 C18 C19 129.5(9) .
N3 C19 C18 124.7(8) .
N3 C19 C20 109.0(8) .
C18 C19 C20 126.4(8) .
C21 C20 C19 107.1(8) .
C20 C21 C22 106.9(8) .
N3 C22 C23 124.0(8) .
N3 C22 C21 109.5(8) .
C23 C22 C21 126.4(8) .
C32 C23 C22 127.5(8) .
C32 C23 C24 114.5(8) .
C22 C23 C24 118.0(7) .
C25 C24 C31 117.7(9) .
C25 C24 C23 123.4(9) .
C31 C24 C23 118.9(8) .
C24 C25 C26 121.6(10) .
C27 C26 C25 120.1(10) .
C26 C27 C30 119.9(10) .
C26 C27 C28 118.8(10) .
C30 C27 C28 121.3(12) .
O7 C28 O8 124.5(11) .
O7 C28 C27 123.9(12) .
O8 C28 C27 111.4(10) .
C31 C30 C27 119.2(11) .
C30 C31 C24 121.4(9) .
N4 C32 C23 126.9(8) .
N4 C32 C33 107.4(7) .
C23 C32 C33 125.7(8) .
C34 C33 C32 108.3(8) .
C33 C34 C35 108.8(8) .
N4 C35 C36 123.2(7) .
N4 C35 C34 107.1(7) .
C36 C35 C34 129.6(8) .
C35 C36 C1 127.5(8) .
C35 C36 P1 121.2(6) 2_856
C1 C36 P1 111.3(6) 2_856
O2 C37 C38 108.8(8) .
O3 C39 C40 107.9(7) .

loop_
_geom_bond_atom_site_label_1
_geom_bond_atom_site_label_2
_geom_bond_distance
_geom_bond_site_symmetry_2
In1 N3 2.115(7) .
In1 N4 2.128(7) .
In1 N1 2.136(7) .
In1 N2 2.148(7) .
In1 O1 2.423(6) .
In1 Cl1 2.500(3) .
P1 O1 1.475(6) .
P1 O2 1.572(6) .
P1 O3 1.575(6) .
P1 C36 1.823(9) 2_856
Cl2 C1S 1.752(10) .
Cl3 C1S 1.781(11) .
Cl4 C1S 1.773(10) .
O2 C37 1.460(11) .
O3 C39 1.452(10) .
O4 C10 1.322(12) .
O4 C11 1.482(11) .
O5 C10 1.208(11) .
O7 C28 1.193(13) .
O8 C28 1.369(13) .
O8 C29 1.444(12) .
N1 C4 1.368(10) .
N1 C1 1.386(10) .
N2 C17 1.359(11) .
N2 C14 1.377(11) .
N3 C22 1.361(10) .
N3 C19 1.375(10) .
N4 C35 1.390(10) .
N4 C32 1.401(10) .
C1 C2 1.438(11) .
C1 C36 1.439(11) .
C2 C3 1.358(11) .
C3 C4 1.464(11) .
C4 C5 1.401(11) .
C5 C14 1.411(12) .
C5 C6 1.517(11) .
C6 C13 1.385(13) .
C6 C7 1.403(12) .
C7 C8 1.396(12) .
C8 C9 1.369(12) .
C9 C12 1.370(13) .
C9 C10 1.499(12) .
C12 C13 1.395(13) .
C14 C15 1.468(11) .
C15 C16 1.364(12) .
C16 C17 1.441(12) .
C17 C18 1.399(12) .
C18 C19 1.402(12) .
C19 C20 1.460(12) .
C20 C21 1.354(13) .
C21 C22 1.461(11) .
C22 C23 1.439(12) .
C23 C32 1.411(11) .
C23 C24 1.492(12) .
C24 C25 1.382(13) .
C24 C31 1.420(13) .
C25 C26 1.398(13) .
C26 C27 1.377(14) .
C27 C30 1.416(14) .
C27 C28 1.502(14) .
C30 C31 1.382(12) .
C32 C33 1.440(12) .
C33 C34 1.346(11) .
C34 C35 1.445(11) .
C35 C36 1.416(11) .
C36 P1 1.823(9) 2_856
C37 C38 1.485(13) .
C39 C40 1.502(13) .
